data_4325602
loop_
_publ_author_name
'Galina V. Romanenko'
'Ksenia Yu. Maryunina'
'Artem S. Bogomyakov'
'Renad Z. Sagdeev'
'Victor I. Ovcharenko'

_publ_section_title
;
 Relationship between the Thermally Induced Reorientations of Aromatic
 Solvate Molecules in Cu(hfac)2- Nitroxide Breathing Crystals and the
 Character of the Magnetic Anomaly
;
_journal_name_full 'Inorganic Chemistry'
_journal_page_first 6597
_journal_page_last 6609
_journal_paper_doi 10.1021/ic200444e
_journal_volume 50
_journal_year 2011
_chemical_formula_sum 'C27.5 H29 Cu F12 N4 O6'
_chemical_formula_weight 803.09
_chemical_name_systematic
; 
 ? 
;
_space_group_IT_number 2
_symmetry_cell_setting triclinic
_symmetry_space_group_name_Hall '-P 1'
_symmetry_space_group_name_H-M 'P -1'
_atom_sites_solution_hydrogens geom
_atom_sites_solution_primary direct
_atom_sites_solution_secondary difmap
_audit_creation_method SHELXL-97
_cell_angle_alpha 99.964(4)
_cell_angle_beta 101.876(3)
_cell_angle_gamma 103.741(4)
_cell_formula_units_Z 2
_cell_length_a 9.976(2)
_cell_length_b 12.951(3)
_cell_length_c 13.822(3)
_cell_measurement_reflns_used 4782
_cell_measurement_temperature 120(2)
_cell_measurement_theta_max 23.24
_cell_measurement_theta_min 2.32
_cell_volume 1650.6(6)
_computing_cell_refinement 'Bruker SMART'
_computing_data_collection 'Bruker SMART'
_computing_data_reduction 'Bruker SAINT'
_computing_molecular_graphics 'Bruker SHELXTL'
_computing_publication_material 'Bruker SHELXTL'
_computing_structure_refinement 'SHELXL-97 (Sheldrick, 1997)'
_computing_structure_solution 'SHELXS-97 (Sheldrick, 1990)'
_diffrn_ambient_temperature 120(2)
_diffrn_measured_fraction_theta_full 0.986
_diffrn_measured_fraction_theta_max 0.986
_diffrn_measurement_device_type 'CCD area detector'
_diffrn_measurement_method 'phi and omega scans'
_diffrn_radiation_monochromator graphite
_diffrn_radiation_source 'fine-focus sealed tube'
_diffrn_radiation_type MoK\a
_diffrn_radiation_wavelength 0.71073
_diffrn_reflns_av_R_equivalents 0.0158
_diffrn_reflns_av_sigmaI/netI 0.0292
_diffrn_reflns_limit_h_max 11
_diffrn_reflns_limit_h_min -11
_diffrn_reflns_limit_k_max 14
_diffrn_reflns_limit_k_min -8
_diffrn_reflns_limit_l_max 15
_diffrn_reflns_limit_l_min -15
_diffrn_reflns_number 7030
_diffrn_reflns_theta_full 23.26
_diffrn_reflns_theta_max 23.26
_diffrn_reflns_theta_min 1.66
_exptl_absorpt_coefficient_mu 0.776
_exptl_absorpt_correction_type none
_exptl_crystal_colour dark
_exptl_crystal_density_diffrn 1.616
_exptl_crystal_F_000 814
_refine_diff_density_max 0.539
_refine_diff_density_min -0.306
_refine_diff_density_rms 0.066
_refine_ls_extinction_method none
_refine_ls_goodness_of_fit_ref 0.698
_refine_ls_hydrogen_treatment constr
_refine_ls_matrix_type fullcycle
_refine_ls_number_parameters 568
_refine_ls_number_reflns 4670
_refine_ls_number_restraints 0
_refine_ls_restrained_S_all 0.698
_refine_ls_R_factor_all 0.0366
_refine_ls_R_factor_gt 0.0338
_refine_ls_shift/su_max 0.048
_refine_ls_shift/su_mean 0.002
_refine_ls_structure_factor_coef Fsqd
_refine_ls_weighting_details 'calc w=1/[\s^2^(Fo^2^)+(0.0752P)^2^+4.5478P] where P=(Fo^2^+2Fc^2^)/3'
_refine_ls_weighting_scheme calc
_refine_ls_wR_factor_gt 0.0873
_refine_ls_wR_factor_ref 0.0954
_reflns_number_gt 4325
_reflns_number_total 4670
_reflns_threshold_expression >2sigma(I)
_cod_data_source_file ic200444e_si_002_07.cif
_cod_data_source_block tol120
_cod_original_formula_sum 'C27.50 H29 Cu F12 N4 O6'
_cod_database_code 4325602

loop_
_symmetry_equiv_pos_as_xyz
'x, y, z'
'-x, -y, -z'

loop_
_atom_site_label
_atom_site_type_symbol
_atom_site_fract_x
_atom_site_fract_y
_atom_site_fract_z
_atom_site_U_iso_or_equiv
_atom_site_adp_type
_atom_site_occupancy
_atom_site_symmetry_multiplicity
_atom_site_calc_flag
_atom_site_refinement_flags
_atom_site_disorder_assembly
_atom_site_disorder_group
Cu1 Cu 0.0000 0.0000 0.5000 0.02175(13) Uani 1 2 d S . .
O1 O 0.1330(2) -0.07547(15) 0.45745(15) 0.0307(4) Uani 1 1 d . . .
C1 C 0.3027(3) -0.1131(2) 0.3765(2) 0.0308(6) Uani 1 1 d . . .
F1 F 0.21094(19) -0.16693(15) 0.28753(13) 0.0474(5) Uani 1 1 d . . .
F2 F 0.32450(19) -0.18659(14) 0.42956(14) 0.0441(4) Uani 1 1 d . . .
F3 F 0.42675(18) -0.06912(14) 0.35741(15) 0.0448(4) Uani 1 1 d . . .
C2 C 0.2432(3) -0.0304(2) 0.4327(2) 0.0260(6) Uani 1 1 d . . .
C3 C 0.3126(3) 0.0791(2) 0.4506(2) 0.0287(6) Uani 1 1 d . . .
H3A H 0.3925 0.1004 0.4262 0.034 Uiso 1 1 calc R . .
C4 C 0.2660(3) 0.1591(2) 0.5046(2) 0.0282(6) Uani 1 1 d . . .
C5 C 0.3593(4) 0.2771(2) 0.5329(2) 0.0362(7) Uani 1 1 d . . .
F4 F 0.4719(18) 0.301(2) 0.4780(19) 0.034(2) Uani 0.50 1 d P . .
F5 F 0.272(2) 0.3425(16) 0.5260(19) 0.044(4) Uani 0.50 1 d P . .
F6 F 0.446(3) 0.311(2) 0.630(3) 0.051(4) Uani 0.50 1 d P . .
F4A F 0.4382(19) 0.289(2) 0.482(2) 0.038(3) Uani 0.50 1 d P . .
F5A F 0.291(2) 0.3488(17) 0.512(2) 0.053(5) Uani 0.50 1 d P . .
F6A F 0.416(3) 0.300(2) 0.630(3) 0.054(5) Uani 0.50 1 d P . .
O2 O 0.1559(2) 0.14586(16) 0.53612(14) 0.0333(5) Uani 1 1 d . . .
Cu2 Cu 0.5000 0.5000 1.0000 0.02465(14) Uani 1 2 d S . .
O3 O 0.34021(19) 0.56291(14) 1.00118(13) 0.0263(4) Uani 1 1 d . . .
C6 C 0.1714(3) 0.6337(2) 1.0587(2) 0.0345(7) Uani 1 1 d . . .
F7 F 0.2448(2) 0.73805(13) 1.08165(14) 0.0461(5) Uani 1 1 d . . .
F8 F 0.0842(2) 0.62299(15) 1.11969(15) 0.0518(5) Uani 1 1 d . . .
F9 F 0.0904(2) 0.61093(16) 0.96411(14) 0.0502(5) Uani 1 1 d . . .
C7 C 0.2738(3) 0.5627(2) 1.0685(2) 0.0274(6) Uani 1 1 d . . .
C8 C 0.2851(3) 0.5100(2) 1.1472(2) 0.0337(7) Uani 1 1 d . . .
H8A H 0.2289 0.5177 1.1925 0.040 Uiso 1 1 calc R . .
C9 C 0.3777(3) 0.4460(2) 1.1607(2) 0.0299(6) Uani 1 1 d . . .
C10 C 0.3829(4) 0.3884(3) 1.2485(3) 0.0396(7) Uani 1 1 d . . .
F10 F 0.338(2) 0.2846(12) 1.2149(13) 0.068(5) Uani 0.50 1 d P . .
F11 F 0.521(2) 0.4104(19) 1.3063(19) 0.052(3) Uani 0.50 1 d P . .
F12 F 0.3182(18) 0.4192(15) 1.3176(13) 0.086(6) Uani 0.50 1 d P . .
F10A F 0.2760(17) 0.3956(13) 1.2897(12) 0.060(3) Uani 0.50 1 d P . .
F11A F 0.362(2) 0.2811(12) 1.2163(10) 0.048(3) Uani 0.50 1 d P . .
F12A F 0.502(2) 0.4286(19) 1.3133(19) 0.083(6) Uani 0.50 1 d P . .
O4 O 0.4627(2) 0.42774(14) 1.10916(14) 0.0284(4) Uani 1 1 d . . .
O01 O 0.0351(2) -0.01670(15) 0.66188(15) 0.0337(5) Uani 1 1 d . . .
N1 N 0.1443(2) -0.03523(17) 0.71817(18) 0.0284(5) Uani 1 1 d . . .
C01 C 0.1453(3) -0.1482(2) 0.7298(2) 0.0319(6) Uani 1 1 d . . .
C02 C 0.0427(4) -0.1786(2) 0.7949(3) 0.0522(9) Uani 1 1 d . . .
H02A H -0.0535 -0.1907 0.7561 0.078 Uiso 1 1 calc R . .
H02B H 0.0646 -0.1202 0.8540 0.078 Uiso 1 1 calc R . .
H02C H 0.0525 -0.2441 0.8156 0.078 Uiso 1 1 calc R . .
C03 C 0.0932(3) -0.2273(2) 0.6261(2) 0.0347(7) Uani 1 1 d . . .
H03A H -0.0063 -0.2355 0.5987 0.052 Uiso 1 1 calc R . .
H03B H 0.1062 -0.2971 0.6328 0.052 Uiso 1 1 calc R . .
H03C H 0.1468 -0.1995 0.5813 0.052 Uiso 1 1 calc R . .
C04 C 0.3050(3) -0.1279(2) 0.7834(2) 0.0342(7) Uani 1 1 d . . .
C05 C 0.3367(4) -0.1886(3) 0.8659(3) 0.0520(9) Uani 1 1 d . . .
H05A H 0.4379 -0.1691 0.8947 0.078 Uiso 1 1 calc R . .
H05B H 0.3014 -0.2659 0.8372 0.078 Uiso 1 1 calc R . .
H05C H 0.2907 -0.1692 0.9181 0.078 Uiso 1 1 calc R . .
C06 C 0.3964(3) -0.1417(2) 0.7093(3) 0.0415(7) Uani 1 1 d . . .
H06A H 0.4940 -0.1273 0.7465 0.062 Uiso 1 1 calc R . .
H06B H 0.3901 -0.0913 0.6663 0.062 Uiso 1 1 calc R . .
H06C H 0.3629 -0.2151 0.6683 0.062 Uiso 1 1 calc R . .
N2 N 0.3463(3) -0.00760(18) 0.83066(18) 0.0348(6) Uani 1 1 d . . .
O02 O 0.4643(3) 0.04177(17) 0.89579(18) 0.0518(6) Uani 1 1 d . . .
C07 C 0.2536(3) 0.0410(2) 0.7844(2) 0.0289(6) Uani 1 1 d . . .
C08 C 0.2716(3) 0.1569(2) 0.8046(2) 0.0273(6) Uani 1 1 d . . .
C09 C 0.3828(3) 0.2399(2) 0.8760(2) 0.0305(6) Uani 1 1 d . . .
H09A H 0.4599 0.2282 0.9189 0.037 Uiso 1 1 calc R . .
N3 N 0.3628(2) 0.33687(17) 0.87382(17) 0.0290(5) Uani 1 1 d . . .
N4 N 0.2391(2) 0.31728(17) 0.80062(16) 0.0272(5) Uani 1 1 d . . .
C041 C 0.1935(3) 0.4098(2) 0.7727(2) 0.0357(7) Uani 1 1 d . . .
H04A H 0.2689 0.4549 0.7510 0.043 Uiso 1 1 calc R . .
H04B H 0.1807 0.4539 0.8325 0.043 Uiso 1 1 calc R . .
C042 C 0.0575(3) 0.3778(2) 0.6896(2) 0.0301(6) Uani 1 1 d . . .
H04C H -0.0192 0.3336 0.7108 0.036 Uiso 1 1 calc R . .
H04D H 0.0693 0.3345 0.6290 0.036 Uiso 1 1 calc R . .
C043 C 0.0189(3) 0.4786(2) 0.6659(2) 0.0360(7) Uani 1 1 d . . .
H04E H 0.0129 0.5234 0.7278 0.043 Uiso 1 1 calc R . .
H04F H 0.0947 0.5208 0.6425 0.043 Uiso 1 1 calc R . .
C044 C -0.1204(4) 0.4529(3) 0.5864(2) 0.0445(8) Uani 1 1 d . . .
H04G H -0.1397 0.5199 0.5758 0.067 Uiso 1 1 calc R . .
H04H H -0.1962 0.4113 0.6090 0.067 Uiso 1 1 calc R . .
H04I H -0.1140 0.4113 0.5238 0.067 Uiso 1 1 calc R . .
C010 C 0.1813(3) 0.2109(2) 0.7583(2) 0.0268(6) Uani 1 1 d . . .
H01A H 0.0967 0.1790 0.7076 0.032 Uiso 1 1 calc R . .
C1A C -0.1881 0.0082 0.9014 0.060 Uani 0.50 1 d P . 1
H1AA H -0.1516 0.0680 0.8728 0.089 Uiso 0.50 1 d P A 1
H1AB H -0.2384 -0.0556 0.8477 0.089 Uiso 0.50 1 d P B 1
H1AC H -0.2521 0.0269 0.9401 0.089 Uiso 0.50 1 d P C 1
C2A C -0.0911 -0.0104 0.9558 0.095 Uani 0.50 1 d P . 1
C3A C 0.0300 0.0704 0.9577 0.085 Uani 0.50 1 d P . 1
H3AA H 0.0227 0.1223 0.9164 0.102 Uiso 0.50 1 d P D 1
C4A C 0.1618 0.0760 1.0193 0.074 Uani 0.50 1 d P . 1
H4AA H 0.2455 0.1317 1.0206 0.089 Uiso 0.50 1 d P E 1
C5A C 0.1725 0.0008 1.0790 0.221 Uani 0.50 1 d P . 1
H5AA H 0.2635 0.0046 1.1216 0.265 Uiso 0.50 1 d P F 1
C6A C 0.0514 -0.0800 1.0771 0.101 Uani 0.50 1 d P . 1
H6AA H 0.0587 -0.1319 1.1184 0.121 Uiso 0.50 1 d P G 1
C7A C -0.0805 -0.0855 1.0155 0.030 Uani 0.50 1 d P . 1
H7AA H -0.1641 -0.1413 1.0142 0.036 Uiso 0.50 1 d P H 1

loop_
_atom_site_aniso_label
_atom_site_aniso_U_11
_atom_site_aniso_U_22
_atom_site_aniso_U_33
_atom_site_aniso_U_23
_atom_site_aniso_U_13
_atom_site_aniso_U_12
Cu1 0.0196(2) 0.0177(2) 0.0273(2) 0.00362(18) 0.00829(18) 0.00319(17)
O1 0.0319(11) 0.0269(10) 0.0429(11) 0.0158(9) 0.0193(9) 0.0127(8)
C1 0.0279(15) 0.0287(15) 0.0387(16) 0.0103(13) 0.0145(13) 0.0064(12)
F1 0.0483(11) 0.0476(11) 0.0383(10) -0.0041(8) 0.0137(8) 0.0068(9)
F2 0.0490(11) 0.0365(10) 0.0631(12) 0.0215(9) 0.0274(9) 0.0245(8)
F3 0.0395(10) 0.0331(9) 0.0687(12) 0.0079(8) 0.0337(9) 0.0089(8)
C2 0.0231(14) 0.0303(15) 0.0278(14) 0.0113(12) 0.0080(11) 0.0089(12)
C3 0.0256(14) 0.0298(15) 0.0322(15) 0.0084(12) 0.0113(12) 0.0065(12)
C4 0.0319(15) 0.0327(15) 0.0239(14) 0.0104(12) 0.0076(12) 0.0131(12)
C5 0.0410(19) 0.0334(17) 0.0364(19) 0.0074(14) 0.0115(16) 0.0138(15)
F4 0.022(7) 0.027(5) 0.053(3) 0.011(3) 0.027(5) -0.007(5)
F5 0.038(4) 0.024(4) 0.072(7) 0.007(5) 0.023(5) 0.005(3)
F6 0.055(11) 0.045(9) 0.035(4) -0.001(6) -0.006(7) 0.007(9)
F4A 0.025(7) 0.023(4) 0.071(4) 0.014(3) 0.033(5) -0.008(5)
F5A 0.061(9) 0.041(5) 0.076(6) 0.029(4) 0.027(5) 0.033(6)
F6A 0.050(9) 0.042(4) 0.042(5) 0.000(3) 0.001(6) -0.021(4)
O2 0.0406(12) 0.0365(11) 0.0308(10) 0.0106(9) 0.0160(9) 0.0178(9)
Cu2 0.0294(3) 0.0180(2) 0.0291(3) 0.00356(18) 0.0165(2) 0.00513(19)
O3 0.0311(10) 0.0208(9) 0.0285(10) 0.0019(8) 0.0152(8) 0.0063(8)
C6 0.0408(17) 0.0274(16) 0.0392(17) 0.0053(13) 0.0224(14) 0.0086(13)
F7 0.0594(12) 0.0230(9) 0.0628(12) 0.0078(8) 0.0288(10) 0.0153(8)
F8 0.0600(12) 0.0504(11) 0.0725(13) 0.0261(10) 0.0497(11) 0.0306(10)
F9 0.0470(11) 0.0575(12) 0.0490(11) 0.0037(9) 0.0101(9) 0.0283(9)
C7 0.0295(14) 0.0173(13) 0.0326(15) -0.0019(11) 0.0135(12) 0.0020(11)
C8 0.0402(17) 0.0307(15) 0.0374(16) 0.0072(13) 0.0263(14) 0.0099(13)
C9 0.0378(16) 0.0188(14) 0.0340(15) 0.0039(11) 0.0185(13) 0.0035(12)
C10 0.049(2) 0.0365(19) 0.0445(19) 0.0149(15) 0.0281(17) 0.0159(17)
F10 0.070(6) 0.032(7) 0.103(8) 0.037(5) 0.025(4) -0.001(5)
F11 0.058(4) 0.061(5) 0.047(5) 0.029(4) 0.018(4) 0.019(4)
F12 0.145(14) 0.128(12) 0.066(8) 0.063(7) 0.080(9) 0.112(11)
F10A 0.081(6) 0.074(5) 0.070(8) 0.052(5) 0.061(6) 0.044(4)
F11A 0.083(8) 0.033(5) 0.048(5) 0.018(3) 0.034(4) 0.032(5)
F12A 0.093(13) 0.078(10) 0.048(6) 0.033(6) -0.005(8) -0.027(7)
O4 0.0352(11) 0.0192(9) 0.0335(10) 0.0049(8) 0.0182(9) 0.0056(8)
O01 0.0312(11) 0.0217(10) 0.0467(12) 0.0010(9) 0.0148(9) 0.0057(8)
N1 0.0292(13) 0.0156(11) 0.0415(13) 0.0039(10) 0.0155(11) 0.0049(10)
C01 0.0456(17) 0.0115(13) 0.0407(16) 0.0051(11) 0.0215(14) 0.0039(12)
C02 0.073(2) 0.0217(16) 0.064(2) 0.0028(15) 0.045(2) -0.0009(15)
C03 0.0458(18) 0.0166(13) 0.0418(17) 0.0053(12) 0.0135(14) 0.0081(12)
C04 0.0502(18) 0.0148(13) 0.0372(16) 0.0066(12) 0.0126(14) 0.0066(12)
C05 0.082(3) 0.0263(17) 0.0445(19) 0.0129(14) 0.0095(18) 0.0126(17)
C06 0.0436(18) 0.0301(16) 0.0538(19) 0.0095(14) 0.0163(15) 0.0127(14)
N2 0.0460(15) 0.0178(12) 0.0357(14) 0.0055(10) 0.0066(12) 0.0040(11)
O02 0.0630(15) 0.0256(11) 0.0494(13) 0.0041(10) -0.0113(12) 0.0055(11)
C07 0.0355(16) 0.0170(13) 0.0327(15) 0.0025(11) 0.0155(13) 0.0014(12)
C08 0.0353(15) 0.0166(13) 0.0310(14) 0.0047(11) 0.0152(12) 0.0039(11)
C09 0.0372(16) 0.0182(14) 0.0345(15) 0.0042(11) 0.0129(13) 0.0028(12)
N3 0.0331(13) 0.0176(12) 0.0326(13) 0.0024(9) 0.0092(10) 0.0020(9)
N4 0.0355(13) 0.0157(11) 0.0295(12) 0.0029(9) 0.0126(10) 0.0038(9)
C041 0.0442(17) 0.0165(14) 0.0446(17) 0.0047(12) 0.0110(14) 0.0074(12)
C042 0.0426(17) 0.0209(14) 0.0301(15) 0.0045(11) 0.0179(13) 0.0090(12)
C043 0.0488(18) 0.0238(15) 0.0405(17) 0.0087(13) 0.0187(14) 0.0126(13)
C044 0.068(2) 0.0330(17) 0.0388(17) 0.0068(14) 0.0170(16) 0.0247(16)
C010 0.0342(15) 0.0166(13) 0.0270(14) -0.0003(11) 0.0139(12) 0.0013(11)
C1A 0.067 0.051 0.110 0.045 0.072 0.047
C2A 0.188 0.102 0.024 0.002 -0.004 0.136
C3A 0.110 0.022 0.074 -0.039 0.084 -0.086
C4A 0.061 0.056 0.068 -0.026 0.060 -0.063
C5A 0.458 0.041 0.191 -0.001 0.258 -0.005
C6A 0.143 0.161 0.036 0.014 0.013 0.127
C7A 0.000 0.018 0.058 -0.012 0.001 -0.003

loop_
_atom_type_symbol
_atom_type_description
_atom_type_scat_dispersion_real
_atom_type_scat_dispersion_imag
_atom_type_scat_source
C C 0.0033 0.0016 'International Tables Vol C Tables 4.2.6.8 and 6.1.1.4'
H H 0.0000 0.0000 'International Tables Vol C Tables 4.2.6.8 and 6.1.1.4'
N N 0.0061 0.0033 'International Tables Vol C Tables 4.2.6.8 and 6.1.1.4'
O O 0.0106 0.0060 'International Tables Vol C Tables 4.2.6.8 and 6.1.1.4'
F F 0.0171 0.0103 'International Tables Vol C Tables 4.2.6.8 and 6.1.1.4'
Cu Cu 0.3201 1.2651 'International Tables Vol C Tables 4.2.6.8 and 6.1.1.4'

loop_
_geom_angle_atom_site_label_1
_geom_angle_atom_site_label_2
_geom_angle_atom_site_label_3
_geom_angle
_geom_angle_site_symmetry_1
_geom_angle_site_symmetry_3
O1 Cu1 O1 180.0 . 2_556
O1 Cu1 O2 89.74(8) . .
O1 Cu1 O2 90.26(8) 2_556 .
O1 Cu1 O2 90.26(8) . 2_556
O1 Cu1 O2 89.74(8) 2_556 2_556
O2 Cu1 O2 180.0 . 2_556
O1 Cu1 O01 80.77(7) . 2_556
O1 Cu1 O01 99.23(7) 2_556 2_556
O2 Cu1 O01 86.40(7) . 2_556
O2 Cu1 O01 93.60(7) 2_556 2_556
O1 Cu1 O01 99.23(7) . .
O1 Cu1 O01 80.77(7) 2_556 .
O2 Cu1 O01 93.60(7) . .
O2 Cu1 O01 86.40(7) 2_556 .
O01 Cu1 O01 180.0 2_556 .
C2 O1 Cu1 124.45(17) . .
F2 C1 F1 107.4(2) . .
F2 C1 F3 106.7(2) . .
F1 C1 F3 107.2(2) . .
F2 C1 C2 110.9(2) . .
F1 C1 C2 110.4(2) . .
F3 C1 C2 113.9(2) . .
O1 C2 C3 129.0(3) . .
O1 C2 C1 112.2(2) . .
C3 C2 C1 118.8(2) . .
C2 C3 C4 121.7(3) . .
O2 C4 C3 127.6(3) . .
O2 C4 C5 114.1(3) . .
C3 C4 C5 118.3(3) . .
F4A C5 F6A 116(2) . .
F4A C5 F5 113(2) . .
F6A C5 F5 102.0(19) . .
F4A C5 F5A 100(2) . .
F6A C5 F5A 109.1(19) . .
F5 C5 F5A 13(3) . .
F4A C5 F6 104(2) . .
F6A C5 F6 12(3) . .
F5 C5 F6 106.5(17) . .
F5A C5 F6 111.1(17) . .
F4A C5 F4 6(3) . .
F6A C5 F4 110.2(18) . .
F5 C5 F4 113.6(19) . .
F5A C5 F4 101(2) . .
F6 C5 F4 98.1(17) . .
F4A C5 C4 110.7(16) . .
F6A C5 C4 106.4(13) . .
F5 C5 C4 107.9(10) . .
F5A C5 C4 114.7(11) . .
F6 C5 C4 114.6(11) . .
F4 C5 C4 115.6(12) . .
C4 O2 Cu1 123.54(18) . .
O3 Cu2 O3 180.00(8) . 2_667
O3 Cu2 O4 87.90(7) . 2_667
O3 Cu2 O4 92.10(7) 2_667 2_667
O3 Cu2 O4 92.10(7) . .
O3 Cu2 O4 87.90(7) 2_667 .
O4 Cu2 O4 179.999(1) 2_667 .
O3 Cu2 N3 84.88(8) . 2_667
O3 Cu2 N3 95.12(8) 2_667 2_667
O4 Cu2 N3 90.92(8) 2_667 2_667
O4 Cu2 N3 89.08(8) . 2_667
O3 Cu2 N3 95.12(8) . .
O3 Cu2 N3 84.88(8) 2_667 .
O4 Cu2 N3 89.08(8) 2_667 .
O4 Cu2 N3 90.92(8) . .
N3 Cu2 N3 179.999(1) 2_667 .
C7 O3 Cu2 124.22(18) . .
F7 C6 F9 107.3(2) . .
F7 C6 F8 107.0(2) . .
F9 C6 F8 107.3(2) . .
F7 C6 C7 109.9(2) . .
F9 C6 C7 111.3(2) . .
F8 C6 C7 113.8(2) . .
O3 C7 C8 128.3(3) . .
O3 C7 C6 112.3(2) . .
C8 C7 C6 119.4(2) . .
C7 C8 C9 121.9(3) . .
O4 C9 C8 128.2(3) . .
O4 C9 C10 112.6(2) . .
C8 C9 C10 119.1(2) . .
F12A C10 F10 118.5(14) . .
F12A C10 F12 90.0(13) . .
F10 C10 F12 109.9(12) . .
F12A C10 F10A 111.5(14) . .
F10 C10 F10A 95.0(13) . .
F12 C10 F10A 21.9(15) . .
F12A C10 F11A 109.0(13) . .
F10 C10 F11A 10.9(19) . .
F12 C10 F11A 117.0(11) . .
F10A C10 F11A 104.4(11) . .
F12A C10 F11 14.3(16) . .
F10 C10 F11 106.1(14) . .
F12 C10 F11 101.7(13) . .
F10A C10 F11 122.3(12) . .
F11A C10 F11 96.1(13) . .
F12A C10 C9 110.1(12) . .
F10 C10 C9 110.7(8) . .
F12 C10 C9 116.5(9) . .
F10A C10 C9 109.9(8) . .
F11A C10 C9 111.7(6) . .
F11 C10 C9 111.2(11) . .
C9 O4 Cu2 123.99(18) . .
N1 O01 Cu1 128.35(15) . .
O01 N1 C07 125.2(2) . .
O01 N1 C01 121.9(2) . .
C07 N1 C01 111.9(2) . .
N1 C01 C03 109.8(2) . .
N1 C01 C02 105.9(2) . .
C03 C01 C02 110.1(2) . .
N1 C01 C04 100.6(2) . .
C03 C01 C04 114.9(2) . .
C02 C01 C04 114.6(3) . .
N2 C04 C05 109.1(2) . .
N2 C04 C06 106.1(2) . .
C05 C04 C06 110.5(3) . .
N2 C04 C01 100.6(2) . .
C05 C04 C01 116.4(3) . .
C06 C04 C01 113.1(2) . .
O02 N2 C07 125.5(2) . .
O02 N2 C04 122.4(2) . .
C07 N2 C04 111.4(2) . .
N1 C07 N2 109.2(2) . .
N1 C07 C08 125.9(3) . .
N2 C07 C08 125.0(2) . .
C010 C08 C09 105.0(2) . .
C010 C08 C07 127.3(3) . .
C09 C08 C07 127.7(3) . .
N3 C09 C08 110.7(3) . .
C09 N3 N4 105.6(2) . .
C09 N3 Cu2 123.11(19) . .
N4 N3 Cu2 130.28(16) . .
C010 N4 N3 111.9(2) . .
C010 N4 C041 128.7(2) . .
N3 N4 C041 119.2(2) . .
N4 C041 C042 114.2(2) . .
C041 C042 C043 110.5(2) . .
C044 C043 C042 113.5(2) . .
N4 C010 C08 106.8(2) . .
C5A C1A C2A 24.6 2_557 .
C5A C1A C6A 82.0 2_557 2_557
C2A C1A C6A 61.2 . 2_557
C5A C1A C4A 20.7 2_557 2_557
C2A C1A C4A 41.1 . 2_557
C6A C1A C4A 101.7 2_557 2_557
C5A C2A C4A 86.1 2_557 2_557
C5A C2A C1A 8.9 2_557 .
C4A C2A C1A 94.3 2_557 .
C5A C2A C6A 74.2 2_557 2_557
C4A C2A C6A 158.3 2_557 2_557
C1A C2A C6A 66.8 . 2_557
C5A C2A C3A 112.9 2_557 .
C4A C2A C3A 159.0 2_557 .
C1A C2A C3A 105.3 . .
C6A C2A C3A 38.7 2_557 .
C5A C2A C7A 126.5 2_557 .
C4A C2A C7A 40.3 2_557 .
C1A C2A C7A 134.5 . .
C6A C2A C7A 157.7 2_557 .
C3A C2A C7A 120.0 . .
C5A C2A C3A 142.4 2_557 2_557
C4A C2A C3A 57.2 2_557 2_557
C1A C2A C3A 151.1 . 2_557
C6A C2A C3A 139.7 2_557 2_557
C3A C2A C3A 102.4 . 2_557
C7A C2A C3A 18.0 . 2_557
C5A C2A C7A 124.4 2_557 2_557
C4A C2A C7A 145.9 2_557 2_557
C1A C2A C7A 117.4 . 2_557
C6A C2A C7A 50.6 2_557 2_557
C3A C2A C7A 13.0 . 2_557
C7A C2A C7A 107.5 . 2_557
C3A C2A C7A 89.7 2_557 2_557
C5A C2A C2A 164.6 2_557 2_557
C4A C2A C2A 102.6 2_557 2_557
C1A C2A C2A 160.7 . 2_557
C6A C2A C2A 94.7 2_557 2_557
C3A C2A C2A 56.8 . 2_557
C7A C2A C2A 63.3 . 2_557
C3A C2A C2A 45.6 2_557 2_557
C7A C2A C2A 44.2 2_557 2_557
C7A C3A C6A 151.4 2_557 2_557
C7A C3A C4A 18.1 2_557 .
C6A C3A C4A 169.5 2_557 .
C7A C3A C2A 130.6 2_557 .
C6A C3A C2A 67.1 2_557 .
C4A C3A C2A 120.0 . .
C7A C3A C2A 54.5 2_557 2_557
C6A C3A C2A 142.4 2_557 2_557
C4A C3A C2A 42.7 . 2_557
C2A C3A C2A 77.6 . 2_557
C7A C3A C5A 151.6 2_557 2_557
C6A C3A C5A 41.6 2_557 2_557
C4A C3A C5A 145.1 . 2_557
C2A C3A C5A 25.5 . 2_557
C2A C3A C5A 102.4 2_557 2_557
C7A C4A C2A 86.1 2_557 2_557
C7A C4A C3A 10.5 2_557 .
C2A C4A C3A 80.1 2_557 .
C7A C4A C5A 126.5 2_557 .
C2A C4A C5A 40.3 2_557 .
C3A C4A C5A 120.0 . .
C7A C4A C1A 130.6 2_557 2_557
C2A C4A C1A 44.6 2_557 2_557
C3A C4A C1A 124.5 . 2_557
C5A C4A C1A 4.9 . 2_557
C1A C5A C2A 146.5 2_557 2_557
C1A C5A C4A 154.5 2_557 .
C2A C5A C4A 53.5 2_557 .
C1A C5A C6A 84.1 2_557 .
C2A C5A C6A 67.1 2_557 .
C4A C5A C6A 120.0 . .
C1A C5A C3A 108.4 2_557 2_557
C2A C5A C3A 41.6 2_557 2_557
C4A C5A C3A 94.7 . 2_557
C6A C5A C3A 25.5 . 2_557
C3A C6A C2A 74.2 2_557 2_557
C3A C6A C5A 112.9 2_557 .
C2A C6A C5A 38.6 2_557 .
C3A C6A C7A 10.5 2_557 .
C2A C6A C7A 81.7 2_557 .
C5A C6A C7A 120.0 . .
C3A C6A C1A 126.0 2_557 2_557
C2A C6A C1A 52.0 2_557 2_557
C5A C6A C1A 13.9 . 2_557
C7A C6A C1A 133.7 . 2_557
C3A C7A C4A 151.4 2_557 2_557
C3A C7A C6A 18.1 2_557 .
C4A C7A C6A 169.5 2_557 .
C3A C7A C2A 107.5 2_557 .
C4A C7A C2A 53.5 2_557 .
C6A C7A C2A 120.0 . .
C3A C7A C2A 36.4 2_557 2_557
C4A C7A C2A 124.4 2_557 2_557
C6A C7A C2A 47.7 . 2_557
C2A C7A C2A 72.5 . 2_557

loop_
_geom_bond_atom_site_label_1
_geom_bond_atom_site_label_2
_geom_bond_distance
_geom_bond_site_symmetry_2
Cu1 O1 1.9491(18) .
Cu1 O1 1.9492(18) 2_556
Cu1 O2 2.048(2) .
Cu1 O2 2.048(2) 2_556
Cu1 O01 2.249(2) 2_556
Cu1 O01 2.249(2) .
O1 C2 1.260(3) .
C1 F2 1.328(3) .
C1 F1 1.332(3) .
C1 F3 1.333(3) .
C1 C2 1.519(4) .
C2 C3 1.376(4) .
C3 C4 1.396(4) .
C4 O2 1.248(3) .
C4 C5 1.524(4) .
C5 F4A 1.16(4) .
C5 F6A 1.30(4) .
C5 F5 1.35(3) .
C5 F5A 1.31(2) .
C5 F6 1.37(3) .
C5 F4 1.48(4) .
Cu2 O3 1.9567(18) .
Cu2 O3 1.9567(18) 2_667
Cu2 O4 1.9608(18) 2_667
Cu2 O4 1.9608(18) .
Cu2 N3 2.397(2) 2_667
Cu2 N3 2.397(2) .
O3 C7 1.248(3) .
C6 F7 1.322(3) .
C6 F9 1.330(4) .
C6 F8 1.331(3) .
C6 C7 1.529(4) .
C7 C8 1.381(4) .
C8 C9 1.386(4) .
C9 O4 1.252(3) .
C9 C10 1.530(4) .
C10 F12A 1.26(2) .
C10 F10 1.279(16) .
C10 F12 1.316(19) .
C10 F10A 1.323(19) .
C10 F11A 1.335(16) .
C10 F11 1.38(2) .
O01 N1 1.300(3) .
N1 C07 1.329(4) .
N1 C01 1.502(3) .
C01 C03 1.518(4) .
C01 C02 1.524(4) .
C01 C04 1.551(4) .
C04 N2 1.502(3) .
C04 C05 1.517(4) .
C04 C06 1.520(4) .
N2 O02 1.270(3) .
N2 C07 1.353(4) .
C07 C08 1.438(4) .
C08 C010 1.388(4) .
C08 C09 1.406(4) .
C09 N3 1.322(4) .
N3 N4 1.364(3) .
N4 C010 1.334(3) .
N4 C041 1.463(4) .
C041 C042 1.503(4) .
C042 C043 1.514(4) .
C043 C044 1.508(4) .
C1A C5A 0.3362 2_557
C1A C2A 1.1966 .
C1A C6A 1.3961 2_557
C1A C4A 1.6994 2_557
C2A C5A 0.9019 2_557
C2A C4A 1.1203 2_557
C2A C6A 1.3306 2_557
C2A C3A 1.3900 .
C2A C7A 1.3901 .
C2A C3A 1.6289 2_557
C2A C7A 1.7802 2_557
C2A C2A 1.9003 2_557
C3A C7A 0.5291 2_557
C3A C6A 0.9021 2_557
C3A C4A 1.3899 .
C3A C2A 1.6290 2_557
C3A C5A 1.9290 2_557
C4A C7A 0.9021 2_557
C4A C2A 1.1203 2_557
C4A C5A 1.3900 .
C4A C1A 1.6994 2_557
C5A C1A 0.3361 2_557
C5A C2A 0.9020 2_557
C5A C6A 1.3900 .
C5A C3A 1.9290 2_557
C6A C3A 0.9021 2_557
C6A C2A 1.3305 2_557
C6A C7A 1.3900 .
C6A C1A 1.3961 2_557
C7A C3A 0.5291 2_557
C7A C4A 0.9021 2_557
C7A C2A 1.7802 2_557
